data_4115265
loop_
_publ_author_name
'Richard Vaughan Williams'
'John R. Armantrout'
'Brendan Twamley'
'Reginald H. Mitchell'
'Timothy R. Ward'
'Subhajit Bandyopadhyay'

_publ_section_title
;
 A Theoretical and Experimental Scale of Aromaticity. The First
 Nucleus-Independent Chemical Shifts (NICS) Study of the
 Dimethyldihydropyrene Nucleus
;
_journal_name_full 'Journal of the American Chemical Society'
_journal_page_first 13495
_journal_page_last 13505
_journal_paper_doi 10.1021/ja020595t
_journal_volume 124
_journal_year 2002
_chemical_formula_sum 'C26 H32'
_chemical_formula_weight 344.52
_chemical_name_common Bis(tBu)dihydrodimethylpyrene
_chemical_name_systematic
; 
 ? 
;
_space_group_IT_number 15
_symmetry_cell_setting monoclinic
_symmetry_space_group_name_Hall '-C 2yc'
_symmetry_space_group_name_H-M 'C 1 2/c 1'
_atom_sites_solution_hydrogens geom
_atom_sites_solution_primary direct
_atom_sites_solution_secondary difmap
_audit_creation_method SHELXL-97
_cell_angle_alpha 90.00
_cell_angle_beta 91.02(2)
_cell_angle_gamma 90.00
_cell_formula_units_Z 4
_cell_length_a 14.3791(11)
_cell_length_b 11.7604(9)
_cell_length_c 11.7230(9)
_cell_measurement_reflns_used 784
_cell_measurement_temperature 203(2)
_cell_measurement_theta_max 27.76
_cell_measurement_theta_min 2.23
_cell_volume 1982.1(3)
_computing_cell_refinement 'Bruker SAINTPlus v. 6.02'
_computing_data_collection 'Bruker SMART'
_computing_data_reduction 'Bruker SAINTPlus v. 6.02'
_computing_molecular_graphics 'XP, Bruker SHELXTL v. 5.10'
_computing_publication_material 'XCIF, Bruker SHELXTL v. 5.10'
_computing_structure_refinement 'XL, Bruker SHELXTL v. 5.10'
_computing_structure_solution 'XS, Bruker SHELXTL v. 5.10'
_diffrn_ambient_temperature 203(2)
_diffrn_detector_area_resol_mean 8.3
_diffrn_measured_fraction_theta_full 0.999
_diffrn_measured_fraction_theta_max 0.999
_diffrn_measurement_device_type 'Siemens/Bruker SMART 1K'
_diffrn_measurement_method \w
_diffrn_radiation_monochromator graphite
_diffrn_radiation_source 'normal-focus sealed tube'
_diffrn_radiation_type MoK\a
_diffrn_radiation_wavelength 0.71073
_diffrn_reflns_av_R_equivalents 0.0326
_diffrn_reflns_av_sigmaI/netI 0.0320
_diffrn_reflns_limit_h_max 16
_diffrn_reflns_limit_h_min -17
_diffrn_reflns_limit_k_max 13
_diffrn_reflns_limit_k_min -13
_diffrn_reflns_limit_l_max 13
_diffrn_reflns_limit_l_min -13
_diffrn_reflns_number 7290
_diffrn_reflns_theta_full 25.00
_diffrn_reflns_theta_max 25.00
_diffrn_reflns_theta_min 2.24
_diffrn_standards_decay_% <0.01
_diffrn_standards_number 0
_exptl_absorpt_coefficient_mu 0.064
_exptl_absorpt_correction_T_max 0.9961
_exptl_absorpt_correction_T_min 0.9835
_exptl_absorpt_correction_type empirical
_exptl_absorpt_process_details 'SADABS (Sheldrick, 1999)'
_exptl_crystal_colour green
_exptl_crystal_density_diffrn 1.155
_exptl_crystal_description needle
_exptl_crystal_F_000 752
_exptl_crystal_size_max 0.26
_exptl_crystal_size_mid 0.10
_exptl_crystal_size_min 0.06
_refine_diff_density_max 0.205
_refine_diff_density_min -0.162
_refine_diff_density_rms 0.034
_refine_ls_extinction_method none
_refine_ls_goodness_of_fit_ref 1.016
_refine_ls_hydrogen_treatment mixed
_refine_ls_matrix_type full
_refine_ls_number_parameters 122
_refine_ls_number_reflns 1738
_refine_ls_number_restraints 0
_refine_ls_restrained_S_all 1.016
_refine_ls_R_factor_all 0.0637
_refine_ls_R_factor_gt 0.0419
_refine_ls_shift/su_max 0.000
_refine_ls_shift/su_mean 0.000
_refine_ls_structure_factor_coef Fsqd
_refine_ls_weighting_details 'calc w=1/[\s^2^(Fo^2^)+(0.0550P)^2^+0.8764P] where P=(Fo^2^+2Fc^2^)/3'
_refine_ls_weighting_scheme calc
_refine_ls_wR_factor_gt 0.1007
_refine_ls_wR_factor_ref 0.1124
_reflns_number_gt 1301
_reflns_number_total 1738
_reflns_threshold_expression I>2sigma(I)
_cod_data_source_file ja020595t_1.cif
_cod_data_source_block 3
_cod_database_code 4115265

loop_
_symmetry_equiv_pos_as_xyz
'x, y, z'
'-x, y, -z+1/2'
'x+1/2, y+1/2, z'
'-x+1/2, y+1/2, -z+1/2'
'-x, -y, -z'
'x, -y, z-1/2'
'-x+1/2, -y+1/2, -z'
'x+1/2, -y+1/2, z-1/2'

loop_
_atom_site_label
_atom_site_type_symbol
_atom_site_fract_x
_atom_site_fract_y
_atom_site_fract_z
_atom_site_U_iso_or_equiv
_atom_site_adp_type
_atom_site_occupancy
_atom_site_symmetry_multiplicity
_atom_site_calc_flag
_atom_site_refinement_flags
C1 C 0.05075(10) 0.48071(13) -0.00159(13) 0.0250(4) Uani 1 1 d .
C2 C 0.11491(11) 0.58045(13) 0.01901(13) 0.0276(4) Uani 1 1 d .
C3 C 0.19897(11) 0.56163(14) 0.07580(13) 0.0299(4) Uani 1 1 d .
H3A H 0.2433 0.6204 0.0771 0.036 Uiso 1 1 calc R
C4 C 0.22098(11) 0.45923(14) 0.13130(13) 0.0279(4) Uani 1 1 d .
C5 C 0.15310(11) 0.37424(14) 0.13579(13) 0.0292(4) Uani 1 1 d .
H5A H 0.1666 0.3078 0.1775 0.035 Uiso 1 1 calc R
C6 C 0.06679(11) 0.38325(13) 0.08159(13) 0.0262(4) Uani 1 1 d .
C7 C 0.08916(11) 0.68306(14) -0.03266(13) 0.0318(4) Uani 1 1 d .
H7A H 0.1312 0.7443 -0.0301 0.038 Uiso 1 1 calc R
C8 C 0.00366(11) 0.69778(14) -0.08770(14) 0.0319(4) Uani 1 1 d .
H8A H -0.0070 0.7644 -0.1303 0.038 Uiso 1 1 calc R
C9 C 0.07660(11) 0.43261(14) -0.12084(13) 0.0319(4) Uani 1 1 d .
H9A H 0.0681 0.4914 -0.1781 0.048 Uiso 1 1 calc R
H9B H 0.0368 0.3684 -0.1393 0.048 Uiso 1 1 calc R
H9C H 0.1410 0.4081 -0.1192 0.048 Uiso 1 1 calc R
C10 C 0.31788(11) 0.44375(14) 0.18615(13) 0.0309(4) Uani 1 1 d .
C11 C 0.32197(13) 0.34224(17) 0.26760(17) 0.0466(5) Uani 1 1 d .
H11A H 0.3084 0.2730 0.2256 0.070 Uiso 1 1 calc R
H11B H 0.2764 0.3523 0.3268 0.070 Uiso 1 1 calc R
H11C H 0.3837 0.3371 0.3021 0.070 Uiso 1 1 calc R
C12 C 0.38725(12) 0.4250(2) 0.09037(17) 0.0523(6) Uani 1 1 d .
H12A H 0.3689 0.3587 0.0462 0.078 Uiso 1 1 calc R
H12B H 0.4489 0.4131 0.1231 0.078 Uiso 1 1 calc R
H12C H 0.3878 0.4913 0.0411 0.078 Uiso 1 1 calc R
C13 C 0.34664(13) 0.54927(16) 0.25482(16) 0.0432(5) Uani 1 1 d .
H13A H 0.4077 0.5371 0.2893 0.065 Uiso 1 1 calc R
H13B H 0.3018 0.5628 0.3142 0.065 Uiso 1 1 calc R
H13C H 0.3486 0.6147 0.2045 0.065 Uiso 1 1 calc R

loop_
_atom_site_aniso_label
_atom_site_aniso_U_11
_atom_site_aniso_U_22
_atom_site_aniso_U_33
_atom_site_aniso_U_23
_atom_site_aniso_U_13
_atom_site_aniso_U_12
C1 0.0244(8) 0.0266(9) 0.0239(8) 0.0008(6) 0.0002(6) -0.0011(7)
C2 0.0270(9) 0.0304(9) 0.0254(8) 0.0008(7) 0.0022(7) -0.0021(7)
C3 0.0260(8) 0.0316(9) 0.0319(9) -0.0010(7) -0.0004(7) -0.0059(7)
C4 0.0259(8) 0.0327(9) 0.0251(8) -0.0023(7) 0.0011(6) 0.0007(7)
C5 0.0318(9) 0.0278(9) 0.0281(9) 0.0007(7) -0.0009(7) 0.0026(7)
C6 0.0284(9) 0.0259(8) 0.0241(8) -0.0001(6) 0.0004(6) 0.0011(7)
C7 0.0298(9) 0.0286(9) 0.0368(10) 0.0025(7) -0.0014(7) -0.0078(7)
C8 0.0337(9) 0.0291(9) 0.0328(9) 0.0063(7) -0.0018(7) -0.0004(7)
C9 0.0308(9) 0.0371(10) 0.0279(9) -0.0016(7) 0.0009(7) 0.0029(8)
C10 0.0258(9) 0.0355(10) 0.0312(9) -0.0008(7) -0.0024(7) 0.0013(7)
C11 0.0362(10) 0.0474(12) 0.0557(12) 0.0117(9) -0.0162(9) -0.0002(9)
C12 0.0305(10) 0.0812(16) 0.0451(12) -0.0088(10) -0.0013(9) 0.0100(10)
C13 0.0364(10) 0.0463(11) 0.0462(11) -0.0040(9) -0.0152(8) 0.0006(9)

loop_
_atom_type_symbol
_atom_type_description
_atom_type_scat_dispersion_real
_atom_type_scat_dispersion_imag
_atom_type_scat_source
C C 0.0033 0.0016 'International Tables Vol C Tables 4.2.6.8 and 6.1.1.4'
H H 0.0000 0.0000 'International Tables Vol C Tables 4.2.6.8 and 6.1.1.4'

loop_
_geom_angle_atom_site_label_1
_geom_angle_atom_site_label_2
_geom_angle_atom_site_label_3
_geom_angle
_geom_angle_site_symmetry_1
_geom_angle_site_symmetry_3
C2 C1 C6 113.47(13) . .
C2 C1 C1 110.26(16) . 5_565
C6 C1 C1 110.00(15) . 5_565
C2 C1 C9 105.70(12) . .
C6 C1 C9 105.41(12) . .
C1 C1 C9 111.87(15) 5_565 .
C3 C2 C7 124.59(15) . .
C3 C2 C1 118.53(14) . .
C7 C2 C1 116.45(14) . .
C2 C3 C4 123.18(15) . .
C5 C4 C3 118.64(14) . .
C5 C4 C10 121.89(14) . .
C3 C4 C10 119.47(14) . .
C6 C5 C4 123.16(15) . .
C5 C6 C8 124.68(15) . 5_565
C5 C6 C1 118.38(14) . .
C8 C6 C1 116.53(14) 5_565 .
C8 C7 C2 122.31(15) . .
C7 C8 C6 121.94(15) . 5_565
C11 C10 C12 109.10(15) . .
C11 C10 C13 107.30(14) . .
C12 C10 C13 109.19(15) . .
C11 C10 C4 112.25(13) . .
C12 C10 C4 107.95(13) . .
C13 C10 C4 111.01(13) . .

loop_
_geom_bond_atom_site_label_1
_geom_bond_atom_site_label_2
_geom_bond_distance
_geom_bond_site_symmetry_2
C1 C2 1.509(2) .
C1 C6 1.520(2) .
C1 C1 1.530(3) 5_565
C1 C9 1.559(2) .
C2 C3 1.387(2) .
C2 C7 1.397(2) .
C3 C4 1.402(2) .
C4 C5 1.399(2) .
C4 C10 1.535(2) .
C5 C6 1.388(2) .
C6 C8 1.393(2) 5_565
C7 C8 1.389(2) .
C8 C6 1.393(2) 5_565
C10 C11 1.529(2) .
C10 C12 1.531(2) .
C10 C13 1.532(2) .

loop_
_geom_torsion_atom_site_label_1
_geom_torsion_atom_site_label_2
_geom_torsion_atom_site_label_3
_geom_torsion_atom_site_label_4
_geom_torsion
_geom_torsion_site_symmetry_1
_geom_torsion_site_symmetry_4
C6 C1 C2 C3 23.4(2) . .
C1 C1 C2 C3 147.33(16) 5_565 .
C9 C1 C2 C3 -91.59(16) . .
C6 C1 C2 C7 -163.67(14) . .
C1 C1 C2 C7 -39.8(2) 5_565 .
C9 C1 C2 C7 81.30(16) . .
C7 C2 C3 C4 176.97(15) . .
C1 C2 C3 C4 -10.8(2) . .
C2 C3 C4 C5 -4.0(2) . .
C2 C3 C4 C10 176.57(14) . .
C3 C4 C5 C6 4.3(2) . .
C10 C4 C5 C6 -176.26(14) . .
C4 C5 C6 C8 -177.51(15) . 5_565
C4 C5 C6 C1 10.1(2) . .
C2 C1 C6 C5 -23.1(2) . .
C1 C1 C6 C5 -147.15(16) 5_565 .
C9 C1 C6 C5 92.09(16) . .
C2 C1 C6 C8 163.84(13) . 5_565
C1 C1 C6 C8 39.8(2) 5_565 5_565
C9 C1 C6 C8 -80.96(16) . 5_565
C3 C2 C7 C8 -179.43(15) . .
C1 C2 C7 C8 8.2(2) . .
C2 C7 C8 C6 9.0(3) . 5_565
C5 C4 C10 C11 -14.0(2) . .
C3 C4 C10 C11 165.39(15) . .
C5 C4 C10 C12 106.25(18) . .
C3 C4 C10 C12 -74.33(19) . .
C5 C4 C10 C13 -134.11(16) . .
C3 C4 C10 C13 45.3(2) . .
